data_4321165
loop_
_publ_author_name
'Kent D. Redwine'
'William L. Wilson'
'Donald G. Moses'
'Vincent J. Catalano'
'John H. Nelson'

_publ_section_title
;
 Cooperative Diastereoselectivity of Palladium- and Platinum-Promoted
 Intramolecular [4+2] Diels-Alder Cycloaddition Reactions of
 3,4-Dimethyl-1-phenylphosphole
;
_journal_name_full 'Inorganic Chemistry'
_journal_page_first 3392
_journal_page_last 3402
_journal_paper_doi 10.1021/ic990885j
_journal_volume 39
_journal_year 2000
_chemical_formula_sum 'C55 H58 B2 F8 O P4 Pt'
_chemical_formula_weight 1227.60
_chemical_name_common 3b
_chemical_name_systematic
;
 ?
;
_space_group_IT_number 14
_symmetry_cell_setting monoclinic
_symmetry_space_group_name_Hall '-P 2yn'
_symmetry_space_group_name_H-M 'P 1 21/n 1'
_atom_sites_solution_hydrogens geom
_atom_sites_solution_primary direct
_atom_sites_solution_secondary difmap
_audit_creation_method SHELXL
_cell_angle_alpha 90.00
_cell_angle_beta 91.374(9)
_cell_angle_gamma 90.00
_cell_formula_units_Z 4
_cell_length_a 10.1466(14)
_cell_length_b 23.168(2)
_cell_length_c 23.346(2)
_cell_measurement_reflns_used 32
_cell_measurement_temperature 298(2)
_cell_measurement_theta_max 11.50
_cell_measurement_theta_min 2.37
_cell_volume 5486.5(10)
_computing_cell_refinement 'Siemens XSCANS'
_computing_data_collection 'Siemens XSCANS'
_computing_data_reduction 'Siemens SHELXTL'
_computing_molecular_graphics 'Siemens SHELXTL'
_computing_publication_material 'Siemens SHELXTL'
_computing_structure_refinement 'SHELXL-93 (Sheldrick, 1993)'
_computing_structure_solution 'SHELXS-86 (Sheldrick, 1990)'
_diffrn_ambient_temperature 298(2)
_diffrn_measurement_device 'Siemens P4'
_diffrn_measurement_method '\w scans'
_diffrn_radiation_monochromator graphite
_diffrn_radiation_source 'fine-focus sealed tube'
_diffrn_radiation_type MoK\a
_diffrn_radiation_wavelength 0.71073
_diffrn_reflns_av_R_equivalents 0.0658
_diffrn_reflns_av_sigmaI/netI 0.1799
_diffrn_reflns_limit_h_max 12
_diffrn_reflns_limit_h_min -1
_diffrn_reflns_limit_k_max 27
_diffrn_reflns_limit_k_min -1
_diffrn_reflns_limit_l_max 27
_diffrn_reflns_limit_l_min -27
_diffrn_reflns_number 12024
_diffrn_reflns_theta_max 25.00
_diffrn_reflns_theta_min 1.76
_diffrn_standards_interval_count 97
_diffrn_standards_number 3
_exptl_absorpt_coefficient_mu 2.739
_exptl_absorpt_correction_T_max 0.9750
_exptl_absorpt_correction_T_min 0.7918
_exptl_absorpt_correction_type empirical
_exptl_crystal_colour colorless
_exptl_crystal_density_diffrn 1.486
_exptl_crystal_description plate
_exptl_crystal_F_000 2464
_exptl_crystal_size_max .08
_exptl_crystal_size_mid .44
_exptl_crystal_size_min .24
_refine_diff_density_max 1.017
_refine_diff_density_min -0.623
_refine_diff_density_rms 0.138
_refine_ls_extinction_method none
_refine_ls_goodness_of_fit_all 1.005
_refine_ls_goodness_of_fit_obs 1.143
_refine_ls_matrix_type full
_refine_ls_number_parameters 640
_refine_ls_number_reflns 8125
_refine_ls_number_restraints 0
_refine_ls_restrained_S_all 1.034
_refine_ls_restrained_S_obs 1.143
_refine_ls_R_factor_all 0.1734
_refine_ls_R_factor_obs 0.0739
_refine_ls_shift/esd_max 0.014
_refine_ls_shift/esd_mean 0.000
_refine_ls_structure_factor_coef Fsqd
_refine_ls_weighting_details 'w=1/[\s^2^(Fo^2^)+(0.0433P)^2^+0.0000P] where P=(Fo^2^+2Fc^2^)/3'
_refine_ls_weighting_scheme calc
_refine_ls_wR_factor_all 0.1481
_refine_ls_wR_factor_obs 0.1136
_reflns_number_observed 4928
_reflns_number_total 9644
_reflns_observed_criterion >2sigma(I)
_cod_data_source_file ic990885j_5.cif
_cod_data_source_block jhn181a
_cod_depositor_comments
;
The following automatic conversions were performed:

'_refine_ls_weighting_scheme' value 'calc
w=1/[\s^2^(Fo^2^)+(0.0433P)^2^+0.0000P] where P=(Fo^2^+2Fc^2^)/3' was
changed to 'calc'. New tag '_refine_ls_weighting_details' was
created. The value of the new tag was set to
'w=1/[\s^2^(Fo^2^)+(0.0433P)^2^+0.0000P] where P=(Fo^2^+2Fc^2^)/3'.

Automatic conversion script
Id: cif_fix_values 3143 2015-03-26 13:38:13Z robertas 
;
_cod_original_cell_volume 5486.5(9)
_cod_database_code 4321165

loop_
_symmetry_equiv_pos_as_xyz
'x, y, z'
'-x+1/2, y+1/2, -z+1/2'
'-x, -y, -z'
'x-1/2, -y-1/2, z-1/2'

loop_
_atom_site_aniso_label
_atom_site_aniso_U_11
_atom_site_aniso_U_22
_atom_site_aniso_U_33
_atom_site_aniso_U_23
_atom_site_aniso_U_13
_atom_site_aniso_U_12
Pt1 0.0366(3) 0.0369(2) 0.0329(2) 0.0016(3) -0.0026(2) 0.0003(3)
P1 0.038(2) 0.039(2) 0.037(2) 0.0037(14) -0.001(2) 0.004(2)
P2 0.040(2) 0.040(2) 0.037(2) 0.004(2) -0.005(2) 0.002(2)
P3 0.044(2) 0.040(2) 0.039(2) 0.0023(15) -0.001(2) 0.003(2)
P4 0.043(2) 0.048(2) 0.034(2) -0.001(2) -0.0018(15) -0.003(2)
C1 0.034(8) 0.056(9) 0.053(9) -0.004(7) -0.004(7) -0.001(7)
C2 0.056(10) 0.035(7) 0.047(8) 0.005(6) -0.004(7) -0.003(7)
C3 0.040(8) 0.056(9) 0.058(9) 0.019(7) 0.008(7) 0.004(7)
C4 0.041(8) 0.047(8) 0.052(8) -0.010(7) 0.009(7) -0.008(7)
C5 0.060(10) 0.042(9) 0.065(10) 0.010(7) 0.002(8) 0.004(8)
C6 0.070(11) 0.053(9) 0.032(7) -0.006(6) -0.005(7) 0.019(8)
C7 0.091(14) 0.111(14) 0.073(11) -0.005(10) 0.040(10) 0.001(11)
C8 0.096(13) 0.073(10) 0.051(9) -0.006(8) 0.011(9) 0.025(9)
C9 0.048(8) 0.039(7) 0.039(7) -0.013(6) -0.001(6) 0.010(7)
C10 0.055(9) 0.057(8) 0.047(8) 0.001(7) 0.012(7) -0.010(8)
C11 0.080(13) 0.082(12) 0.056(10) 0.036(8) 0.002(9) 0.010(10)
C12 0.102(15) 0.087(12) 0.049(10) 0.012(9) -0.033(11) 0.020(12)
C13 0.067(12) 0.120(14) 0.071(12) 0.023(10) -0.013(10) 0.043(11)
C14 0.051(9) 0.097(12) 0.054(8) 0.031(8) 0.001(7) 0.021(9)
C15 0.039(8) 0.031(7) 0.046(8) -0.004(6) -0.002(7) 0.012(6)
C16 0.063(10) 0.060(9) 0.042(8) -0.001(7) -0.012(8) 0.022(8)
C17 0.099(14) 0.048(9) 0.047(9) -0.003(7) -0.002(10) 0.002(9)
C18 0.093(14) 0.061(10) 0.055(10) -0.004(8) -0.015(10) 0.004(10)
C19 0.046(10) 0.081(11) 0.078(11) 0.012(9) -0.026(9) 0.027(8)
C20 0.047(10) 0.073(10) 0.064(10) 0.009(8) 0.006(8) 0.004(8)
C21 0.045(9) 0.038(8) 0.038(8) -0.002(6) -0.005(7) -0.011(7)
C22 0.065(11) 0.048(10) 0.073(10) -0.003(8) 0.009(9) -0.012(8)
C23 0.124(18) 0.052(11) 0.093(14) 0.007(9) 0.017(13) -0.034(12)
C24 0.088(17) 0.114(17) 0.095(15) -0.016(13) -0.003(13) -0.035(15)
C25 0.041(11) 0.147(18) 0.101(15) 0.014(13) -0.009(10) -0.005(13)
C26 0.044(9) 0.070(10) 0.039(8) 0.012(7) 0.016(7) 0.003(8)
C27 0.050(9) 0.041(8) 0.039(7) -0.003(6) 0.003(7) -0.003(7)
C28 0.062(10) 0.044(8) 0.047(8) -0.001(6) 0.010(7) 0.013(7)
C29 0.046(9) 0.063(9) 0.056(9) 0.011(7) 0.003(7) 0.007(7)
C30 0.047(10) 0.045(9) 0.066(10) 0.003(7) 0.001(8) 0.000(7)
C31 0.093(14) 0.041(10) 0.060(10) 0.011(7) 0.000(10) 0.028(9)
C32 0.101(13) 0.034(8) 0.045(9) 0.004(6) 0.024(9) 0.012(9)
C33 0.121(16) 0.065(11) 0.087(12) 0.011(9) 0.009(11) 0.043(11)
C34 0.141(17) 0.046(9) 0.098(13) -0.019(8) -0.002(12) -0.034(10)
C35 0.055(10) 0.034(8) 0.039(8) -0.003(6) 0.012(7) -0.006(7)
C36 0.072(11) 0.060(9) 0.037(8) 0.006(7) 0.007(8) 0.002(8)
C37 0.114(16) 0.046(9) 0.053(10) 0.009(7) -0.002(11) 0.009(10)
C38 0.117(17) 0.070(12) 0.055(11) -0.015(9) 0.019(12) -0.016(12)
C39 0.077(13) 0.079(12) 0.064(11) -0.021(9) 0.031(10) -0.026(10)
C40 0.090(14) 0.052(10) 0.056(10) 0.000(7) 0.004(10) 0.005(9)
C41 0.045(8) 0.052(9) 0.038(7) -0.002(6) -0.005(6) 0.002(7)
C42 0.062(10) 0.050(9) 0.052(9) 0.013(7) 0.007(8) 0.010(8)
C43 0.070(11) 0.052(10) 0.090(12) 0.015(9) 0.014(10) 0.003(9)
C44 0.057(11) 0.082(12) 0.087(13) 0.028(10) 0.037(10) 0.007(10)
C45 0.100(14) 0.084(12) 0.036(8) 0.025(8) 0.019(9) 0.032(11)
C46 0.064(10) 0.074(10) 0.039(8) 0.007(7) 0.018(8) 0.002(8)
C47 0.054(9) 0.052(9) 0.040(7) 0.002(7) -0.006(7) 0.010(8)
C48 0.058(9) 0.072(11) 0.061(9) -0.002(8) -0.010(8) -0.003(9)
C49 0.042(9) 0.145(16) 0.096(13) -0.002(13) -0.004(9) -0.002(12)
C50 0.081(15) 0.123(16) 0.095(16) 0.028(12) -0.038(13) -0.032(13)
C51 0.093(15) 0.122(16) 0.064(12) -0.009(11) -0.029(12) -0.025(14)
C52 0.067(12) 0.106(13) 0.056(10) -0.018(9) -0.020(9) -0.009(10)
B1 0.027(14) 0.715(123) 0.235(45) -0.313(65) -0.017(20) 0.143(36)
F1 0.553(57) 0.553(48) 0.503(49) -0.088(39) -0.224(41) 0.498(49)
F2 0.112(10) 0.376(21) 0.148(11) -0.063(13) 0.028(9) -0.107(13)
F3 0.114(9) 0.152(10) 0.152(9) 0.013(8) -0.031(7) 0.006(8)
F4 0.361(29) 0.830(56) 0.275(23) -0.361(31) 0.236(23) -0.460(36)
B2 0.094(18) 0.054(13) 0.077(15) -0.007(11) 0.008(14) -0.009(13)
F5 0.160(14) 0.663(38) 0.058(8) 0.069(14) -0.025(9) 0.044(19)
F6 0.148(13) 0.121(10) 0.394(24) -0.070(13) -0.058(14) -0.017(9)
F7 0.127(10) 0.127(9) 0.157(11) 0.047(8) 0.032(9) 0.016(8)
F8 0.150(12) 0.106(9) 0.260(16) 0.015(9) 0.077(11) 0.035(9)
C53 0.257(36) 0.150(24) 0.243(32) -0.095(22) 0.026(25) -0.054(25)
C54 0.121(21) 0.174(26) 0.123(21) -0.077(19) 0.007(18) -0.004(20)
C55 0.147(26) 0.294(37) 0.157(25) 0.003(25) 0.017(22) 0.047(25)
O1 0.163(16) 0.182(15) 0.153(15) -0.085(12) 0.016(12) -0.007(12)

loop_
_atom_site_label
_atom_site_type_symbol
_atom_site_fract_x
_atom_site_fract_y
_atom_site_fract_z
_atom_site_U_iso_or_equiv
_atom_site_thermal_displace_type
_atom_site_occupancy
_atom_site_calc_flag
_atom_site_refinement_flags
_atom_site_disorder_group
Pt1 Pt 0.76531(5) 0.23908(2) 0.89184(2) 0.03551(15) Uani 1 d . .
P1 P 0.7791(3) 0.21925(13) 0.79511(13) 0.0380(8) Uani 1 d . .
P2 P 0.7948(3) 0.13908(13) 0.89844(14) 0.0394(9) Uani 1 d . .
P3 P 0.7425(3) 0.33811(13) 0.88150(13) 0.0409(9) Uani 1 d . .
P4 P 0.7627(3) 0.26331(15) 0.98840(12) 0.0418(8) Uani 1 d . .
C1 C 0.7605(12) 0.1412(5) 0.7813(5) 0.048(3) Uani 1 d . .
H1A H 0.6712(12) 0.1255(5) 0.7843(5) 0.057 Uiso 1 calc R .
C2 C 0.8634(13) 0.1215(5) 0.8288(5) 0.046(3) Uani 1 d . .
H2A H 0.8836(13) 0.0802(5) 0.8257(5) 0.055 Uiso 1 calc R .
C3 C 0.9886(12) 0.1599(5) 0.8182(5) 0.051(4) Uani 1 d . .
H3A H 1.0169(12) 0.1793(5) 0.8532(5) 0.061 Uiso 1 calc R .
H3B H 1.0608(12) 0.1364(5) 0.8048(5) 0.061 Uiso 1 calc R .
C4 C 0.9459(12) 0.2043(5) 0.7721(5) 0.047(3) Uani 1 d . .
H4A H 1.0032(12) 0.2382(5) 0.7691(5) 0.056 Uiso 1 calc R .
C5 C 0.9209(14) 0.1716(5) 0.7167(6) 0.055(4) Uani 1 d . .
C6 C 0.8243(14) 0.1347(6) 0.7232(5) 0.052(4) Uani 1 d . .
C7 C 1.0109(15) 0.1747(7) 0.6678(6) 0.091(5) Uani 1 d . .
H7A H 1.0725(15) 0.2057(7) 0.6739(6) 0.136 Uiso 1 calc R .
H7B H 0.9606(15) 0.1815(7) 0.6331(6) 0.136 Uiso 1 calc R .
H7C H 1.0579(15) 0.1389(7) 0.6646(6) 0.136 Uiso 1 calc R .
C8 C 0.7743(14) 0.0870(5) 0.6834(5) 0.073(5) Uani 1 d . .
H8A H 0.7018(14) 0.0675(5) 0.7007(5) 0.110 Uiso 1 calc R .
H8B H 0.8441(14) 0.0599(5) 0.6770(5) 0.110 Uiso 1 calc R .
H8C H 0.7456(14) 0.1035(5) 0.6475(5) 0.110 Uiso 1 calc R .
C9 C 0.6846(12) 0.2611(5) 0.7444(4) 0.042(3) Uani 1 d . .
C10 C 0.7392(13) 0.2888(5) 0.6981(5) 0.053(4) Uani 1 d . .
H10A H 0.8278(13) 0.2836(5) 0.6902(5) 0.063 Uiso 1 calc R .
C11 C 0.6624(17) 0.3242(6) 0.6635(6) 0.073(5) Uani 1 d . .
H11A H 0.6996(17) 0.3434(6) 0.6330(6) 0.087 Uiso 1 calc R .
C12 C 0.5316(19) 0.3309(7) 0.6742(6) 0.080(5) Uani 1 d . .
H12A H 0.4779(19) 0.3525(7) 0.6495(6) 0.096 Uiso 1 calc R .
C13 C 0.4804(16) 0.3057(7) 0.7217(7) 0.086(5) Uani 1 d . .
H13A H 0.3932(16) 0.3128(7) 0.7307(7) 0.104 Uiso 1 calc R .
C14 C 0.5549(13) 0.2700(6) 0.7562(5) 0.067(4) Uani 1 d . .
H14A H 0.5175(13) 0.2520(6) 0.7874(5) 0.081 Uiso 1 calc R .
C15 C 0.8983(12) 0.1089(5) 0.9559(5) 0.039(3) Uani 1 d . .
C16 C 0.8445(14) 0.0998(5) 1.0075(5) 0.055(4) Uani 1 d . .
H16A H 0.7559(14) 0.1084(5) 1.0125(5) 0.066 Uiso 1 calc R .
C17 C 0.9183(17) 0.0781(5) 1.0529(6) 0.065(4) Uani 1 d . .
H17A H 0.8803(17) 0.0715(5) 1.0881(6) 0.078 Uiso 1 calc R .
C18 C 1.0523(17) 0.0660(6) 1.0447(6) 0.070(5) Uani 1 d . .
H18A H 1.1037(17) 0.0519(6) 1.0750(6) 0.084 Uiso 1 calc R .
C19 C 1.1073(14) 0.0747(6) 0.9935(6) 0.069(5) Uani 1 d . .
H19A H 1.1965(14) 0.0674(6) 0.9887(6) 0.082 Uiso 1 calc R .
C20 C 1.0280(13) 0.0951(5) 0.9475(6) 0.061(4) Uani 1 d . .
H20A H 1.0635(13) 0.0991(5) 0.9114(6) 0.073 Uiso 1 calc R .
C21 C 0.6419(13) 0.0983(5) 0.9010(5) 0.040(3) Uani 1 d . .
C22 C 0.6446(15) 0.0407(6) 0.9134(6) 0.062(4) Uani 1 d . .
H22A H 0.7247(15) 0.0229(6) 0.9222(6) 0.074 Uiso 1 calc R .
C23 C 0.5296(21) 0.0086(7) 0.9130(7) 0.090(6) Uani 1 d . .
H23A H 0.5316(21) -0.0299(7) 0.9243(7) 0.107 Uiso 1 calc R .
C24 C 0.4119(20) 0.0339(9) 0.8960(8) 0.099(6) Uani 1 d . .
H24A H 0.3356(20) 0.0117(9) 0.8932(8) 0.119 Uiso 1 calc R .
C25 C 0.4079(16) 0.0897(9) 0.8837(7) 0.097(6) Uani 1 d . .
H25A H 0.3275(16) 0.1069(9) 0.8741(7) 0.116 Uiso 1 calc R .
C26 C 0.5227(13) 0.1232(6) 0.8849(5) 0.051(4) Uani 1 d . .
H26A H 0.5189(13) 0.1621(6) 0.8749(5) 0.061 Uiso 1 calc R .
C27 C 0.7897(13) 0.3741(5) 0.9495(5) 0.043(3) Uani 1 d . .
H27A H 0.8839(13) 0.3736(5) 0.9598(5) 0.052 Uiso 1 calc R .
C28 C 0.6978(13) 0.3373(5) 0.9889(5) 0.051(4) Uani 1 d . .
H28A H 0.6966(13) 0.3530(5) 1.0279(5) 0.061 Uiso 1 calc R .
C29 C 0.5569(12) 0.3402(5) 0.9591(5) 0.055(4) Uani 1 d . .
H29A H 0.5194(12) 0.3019(5) 0.9547(5) 0.066 Uiso 1 calc R .
H29B H 0.4975(12) 0.3638(5) 0.9811(5) 0.066 Uiso 1 calc R .
C30 C 0.5818(13) 0.3680(5) 0.8997(5) 0.052(4) Uani 1 d . .
H30A H 0.5113(13) 0.3625(5) 0.8707(5) 0.063 Uiso 1 calc R .
C31 C 0.6166(17) 0.4314(6) 0.9139(6) 0.065(5) Uani 1 d . .
C32 C 0.7290(17) 0.4325(5) 0.9421(5) 0.059(4) Uani 1 d . .
C33 C 0.5190(16) 0.4785(6) 0.9011(6) 0.091(6) Uani 1 d . .
H33A H 0.4458(16) 0.4631(6) 0.8793(6) 0.136 Uiso 1 calc R .
H33B H 0.5606(16) 0.5084(6) 0.8795(6) 0.136 Uiso 1 calc R .
H33C H 0.4882(16) 0.4943(6) 0.9364(6) 0.136 Uiso 1 calc R .
C34 C 0.7982(17) 0.4855(5) 0.9667(6) 0.095(6) Uani 1 d . .
H34A H 0.8796(17) 0.4741(5) 0.9853(6) 0.143 Uiso 1 calc R .
H34B H 0.7426(17) 0.5037(5) 0.9941(6) 0.143 Uiso 1 calc R .
H34C H 0.8162(17) 0.5121(5) 0.9364(6) 0.143 Uiso 1 calc R .
C35 C 0.8192(14) 0.3741(5) 0.8224(5) 0.043(3) Uani 1 d . .
C36 C 0.7538(14) 0.4114(5) 0.7860(5) 0.056(4) Uani 1 d . .
H36A H 0.6644(14) 0.4186(5) 0.7904(5) 0.067 Uiso 1 calc R .
C37 C 0.8209(19) 0.4382(6) 0.7430(6) 0.071(5) Uani 1 d . .
H37A H 0.7770(19) 0.4634(6) 0.7181(6) 0.085 Uiso 1 calc R .
C38 C 0.9527(20) 0.4277(7) 0.7369(7) 0.080(5) Uani 1 d . .
H38A H 0.9970(20) 0.4454(7) 0.7072(7) 0.096 Uiso 1 calc R .
C39 C 1.0219(16) 0.3911(7) 0.7742(7) 0.073(5) Uani 1 d . .
H39A H 1.1123(16) 0.3855(7) 0.7712(7) 0.087 Uiso 1 calc R .
C40 C 0.9504(17) 0.3634(6) 0.8161(6) 0.066(5) Uani 1 d . .
H40A H 0.9927(17) 0.3370(6) 0.8404(6) 0.079 Uiso 1 calc R .
C41 C 0.6629(12) 0.2202(5) 1.0361(5) 0.045(3) Uani 1 d . .
C42 C 0.5405(14) 0.2005(5) 1.0155(6) 0.055(4) Uani 1 d . .
H42A H 0.5112(14) 0.2103(5) 0.9787(6) 0.066 Uiso 1 calc R .
C43 C 0.4627(15) 0.1662(6) 1.0500(7) 0.070(4) Uani 1 d . .
H43A H 0.3818(15) 0.1527(6) 1.0360(7) 0.084 Uiso 1 calc R .
C44 C 0.5044(16) 0.1520(6) 1.1049(7) 0.075(5) Uani 1 d . .
H44A H 0.4505(16) 0.1312(6) 1.1291(7) 0.090 Uiso 1 calc R .
C45 C 0.6266(18) 0.1694(6) 1.1225(6) 0.073(5) Uani 1 d . .
H45A H 0.6585(18) 0.1566(6) 1.1580(6) 0.088 Uiso 1 calc R .
C46 C 0.7061(14) 0.2051(5) 1.0909(5) 0.059(4) Uani 1 d . .
H46A H 0.7861(14) 0.2185(5) 1.1059(5) 0.071 Uiso 1 calc R .
C47 C 0.9218(13) 0.2701(5) 1.0207(5) 0.049(3) Uani 1 d . .
C48 C 1.0323(13) 0.2510(6) 0.9926(5) 0.064(4) Uani 1 d . .
H48A H 1.0224(13) 0.2313(6) 0.9581(5) 0.076 Uiso 1 calc R .
C49 C 1.1573(15) 0.2609(8) 1.0156(7) 0.095(5) Uani 1 d . .
H49A H 1.2309(15) 0.2483(8) 0.9962(7) 0.113 Uiso 1 calc R .
C50 C 1.1724(20) 0.2888(8) 1.0656(9) 0.100(6) Uani 1 d . .
H50A H 1.2567(20) 0.2947(8) 1.0810(9) 0.120 Uiso 1 calc R .
C51 C 1.0675(20) 0.3083(8) 1.0941(7) 0.094(6) Uani 1 d . .
H51A H 1.0802(20) 0.3276(8) 1.1287(7) 0.112 Uiso 1 calc R .
C52 C 0.9427(16) 0.3001(6) 1.0725(6) 0.077(5) Uani 1 d . .
H52A H 0.8711(16) 0.3145(6) 1.0922(6) 0.092 Uiso 1 calc R .
B1 B 1.2874(24) 0.2725(32) 0.8536(20) 0.326(46) Uani 1 d . .
F1 F 1.2290(38) 0.3005(15) 0.8603(15) 0.540(33) Uani 1 d . .
F2 F 1.2690(12) 0.2293(7) 0.8072(5) 0.212(7) Uani 1 d . .
F3 F 1.3864(11) 0.2532(5) 0.8787(4) 0.140(4) Uani 1 d . .
F4 F 1.1904(28) 0.2362(15) 0.8865(9) 0.485(27) Uani 1 d . .
B2 B 0.9102(25) 0.0110(9) 1.2105(9) 0.075(6) Uani 1 d . .
F5 F 0.9381(15) 0.0031(10) 1.2598(5) 0.294(12) Uani 1 d . .
F6 F 0.8555(13) -0.0341(5) 1.1883(8) 0.222(8) Uani 1 d . .
F7 F 1.0217(12) 0.0207(4) 1.1807(5) 0.136(4) Uani 1 d . .
F8 F 0.8239(13) 0.0533(5) 1.2008(6) 0.171(6) Uani 1 d . .
C53 C 0.8496(27) 0.4946(10) 1.1518(11) 0.216(15) Uani 1 d . .
H53A H 0.8225(27) 0.5064(10) 1.1139(11) 0.324 Uiso 1 calc R .
H53B H 0.9416(27) 0.5028(10) 1.1578(11) 0.324 Uiso 1 calc R .
H53C H 0.7994(27) 0.5152(10) 1.1795(11) 0.324 Uiso 1 calc R .
C54 C 0.8277(24) 0.4341(13) 1.1581(11) 0.139(9) Uani 1 d . .
C55 C 0.8587(24) 0.4013(11) 1.2111(10) 0.199(13) Uani 1 d . .
H55A H 0.8362(24) 0.3614(11) 1.2054(10) 0.299 Uiso 1 calc R .
H55B H 0.8088(24) 0.4166(11) 1.2420(10) 0.299 Uiso 1 calc R .
H55C H 0.9511(24) 0.4045(11) 1.2202(10) 0.299 Uiso 1 calc R .
O1 O 0.7687(16) 0.4094(7) 1.1180(7) 0.166(7) Uani 1 d . .

loop_
_atom_type_symbol
_atom_type_description
_atom_type_scat_dispersion_real
_atom_type_scat_dispersion_imag
_atom_type_scat_source
C C 0.0033 0.0016 'International Tables Vol C Tables 4.2.6.8 and 6.1.1.4'
H H 0.0000 0.0000 'International Tables Vol C Tables 4.2.6.8 and 6.1.1.4'
B B 0.0013 0.0007 'International Tables Vol C Tables 4.2.6.8 and 6.1.1.4'
F F 0.0171 0.0103 'International Tables Vol C Tables 4.2.6.8 and 6.1.1.4'
P P 0.1023 0.0942 'International Tables Vol C Tables 4.2.6.8 and 6.1.1.4'
Pt Pt -1.7033 8.3905 'International Tables Vol C Tables 4.2.6.8 and 6.1.1.4'
O O 0.0106 0.0060 'International Tables Vol C Tables 4.2.6.8 and 6.1.1.4'

loop_
_geom_angle_atom_site_label_1
_geom_angle_atom_site_label_2
_geom_angle_atom_site_label_3
_geom_angle
_geom_angle_site_symmetry_1
_geom_angle_site_symmetry_3
_geom_angle_publ_flag
P1 Pt1 P3 95.92(11) . . ?
P1 Pt1 P4 176.25(12) . . ?
P3 Pt1 P4 81.87(11) . . ?
P1 Pt1 P2 81.78(11) . . ?
P3 Pt1 P2 177.25(12) . . ?
P4 Pt1 P2 100.34(12) . . ?
C9 P1 C4 113.2(6) . . ?
C9 P1 C1 111.3(5) . . ?
C4 P1 C1 81.6(5) . . ?
C9 P1 Pt1 119.6(4) . . ?
C4 P1 Pt1 113.8(4) . . ?
C1 P1 Pt1 110.9(4) . . ?
C21 P2 C15 104.7(6) . . ?
C21 P2 C2 104.8(5) . . ?
C15 P2 C2 110.1(6) . . ?
C21 P2 Pt1 114.1(4) . . ?
C15 P2 Pt1 119.9(4) . . ?
C2 P2 Pt1 102.3(4) . . ?
C35 P3 C30 114.0(6) . . ?
C35 P3 C27 110.0(5) . . ?
C30 P3 C27 81.0(6) . . ?
C35 P3 Pt1 119.5(4) . . ?
C30 P3 Pt1 115.9(4) . . ?
C27 P3 Pt1 109.5(4) . . ?
C47 P4 C41 107.6(6) . . ?
C47 P4 C28 103.7(6) . . ?
C41 P4 C28 107.7(6) . . ?
C47 P4 Pt1 113.7(4) . . ?
C41 P4 Pt1 118.7(4) . . ?
C28 P4 Pt1 104.1(4) . . ?
C6 C1 C2 108.0(10) . . ?
C6 C1 P1 102.0(8) . . ?
C2 C1 P1 95.6(7) . . ?
C3 C2 C1 104.4(9) . . ?
C3 C2 P2 109.8(8) . . ?
C1 C2 P2 107.5(9) . . ?
C4 C3 C2 105.8(10) . . ?
C5 C4 C3 107.4(10) . . ?
C5 C4 P1 102.1(9) . . ?
C3 C4 P1 99.7(8) . . ?
C6 C5 C7 126.7(13) . . ?
C6 C5 C4 109.7(12) . . ?
C7 C5 C4 122.7(13) . . ?
C5 C6 C8 129.8(13) . . ?
C5 C6 C1 112.0(12) . . ?
C8 C6 C1 118.2(12) . . ?
C14 C9 C10 119.5(12) . . ?
C14 C9 P1 116.9(10) . . ?
C10 C9 P1 123.3(10) . . ?
C11 C10 C9 120.1(13) . . ?
C12 C11 C10 120.0(14) . . ?
C13 C12 C11 119.2(14) . . ?
C12 C13 C14 121.4(16) . . ?
C9 C14 C13 119.6(14) . . ?
C16 C15 C20 120.0(12) . . ?
C16 C15 P2 118.5(10) . . ?
C20 C15 P2 121.5(10) . . ?
C15 C16 C17 121.2(14) . . ?
C16 C17 C18 118.6(14) . . ?
C19 C18 C17 121.0(14) . . ?
C18 C19 C20 119.1(14) . . ?
C15 C20 C19 120.1(13) . . ?
C22 C21 C26 118.6(12) . . ?
C22 C21 P2 120.1(11) . . ?
C26 C21 P2 121.0(10) . . ?
C21 C22 C23 120.7(15) . . ?
C24 C23 C22 119.9(16) . . ?
C25 C24 C23 119.9(19) . . ?
C24 C25 C26 121.0(18) . . ?
C21 C26 C25 119.7(13) . . ?
C32 C27 C28 108.0(10) . . ?
C32 C27 P3 102.3(8) . . ?
C28 C27 P3 96.5(7) . . ?
C27 C28 C29 105.2(9) . . ?
C27 C28 P4 106.5(8) . . ?
C29 C28 P4 111.0(8) . . ?
C30 C29 C28 104.2(10) . . ?
C31 C30 C29 104.1(10) . . ?
C31 C30 P3 102.1(9) . . ?
C29 C30 P3 102.4(8) . . ?
C32 C31 C33 130.8(15) . . ?
C32 C31 C30 108.6(12) . . ?
C33 C31 C30 120.2(14) . . ?
C31 C32 C27 113.2(13) . . ?
C31 C32 C34 126.6(14) . . ?
C27 C32 C34 120.1(14) . . ?
C40 C35 C36 120.5(13) . . ?
C40 C35 P3 115.9(11) . . ?
C36 C35 P3 123.6(11) . . ?
C37 C36 C35 119.7(14) . . ?
C38 C37 C36 119.8(15) . . ?
C37 C38 C39 121.5(17) . . ?
C40 C39 C38 117.3(16) . . ?
C35 C40 C39 121.2(15) . . ?
C46 C41 C42 119.6(12) . . ?
C46 C41 P4 122.3(10) . . ?
C42 C41 P4 118.1(9) . . ?
C43 C42 C41 119.9(13) . . ?
C44 C43 C42 120.6(15) . . ?
C45 C44 C43 117.9(15) . . ?
C44 C45 C46 123.8(14) . . ?
C45 C46 C41 117.9(13) . . ?
C48 C47 C52 117.3(13) . . ?
C48 C47 P4 120.7(9) . . ?
C52 C47 P4 121.7(11) . . ?
C49 C48 C47 120.6(13) . . ?
C50 C49 C48 120.1(16) . . ?
C49 C50 C51 121.1(18) . . ?
C50 C51 C52 120.6(17) . . ?
C51 C52 C47 120.3(16) . . ?
F1 B1 F3 135.5(46) . . ?
F1 B1 F4 82.8(50) . . ?
F3 B1 F4 95.1(59) . . ?
F1 B1 F2 123.0(40) . . ?
F3 B1 F2 100.9(34) . . ?
F4 B1 F2 85.6(37) . . ?
F5 B2 F6 110.6(21) . . ?
F5 B2 F8 114.6(21) . . ?
F6 B2 F8 104.7(20) . . ?
F5 B2 F7 109.8(21) . . ?
F6 B2 F7 106.5(18) . . ?
F8 B2 F7 110.2(17) . . ?
O1 C54 C53 116.7(28) . . ?
O1 C54 C55 118.9(28) . . ?
C53 C54 C55 124.1(24) . . ?

loop_
_geom_bond_atom_site_label_1
_geom_bond_atom_site_label_2
_geom_bond_distance
_geom_bond_site_symmetry_2
_geom_bond_publ_flag
Pt1 P1 2.312(3) . ?
Pt1 P3 2.318(3) . ?
Pt1 P4 2.324(3) . ?
Pt1 P2 2.341(3) . ?
P1 C9 1.791(11) . ?
P1 C4 1.821(12) . ?
P1 C1 1.846(12) . ?
P2 C21 1.819(12) . ?
P2 C15 1.823(11) . ?
P2 C2 1.829(12) . ?
P3 C35 1.804(12) . ?
P3 C30 1.831(13) . ?
P3 C27 1.846(11) . ?
P4 C47 1.773(12) . ?
P4 C41 1.822(12) . ?
P4 C28 1.837(11) . ?
C1 C6 1.52(2) . ?
C1 C2 1.573(15) . ?
C2 C3 1.58(2) . ?
C3 C4 1.543(15) . ?
C4 C5 1.52(2) . ?
C5 C6 1.31(2) . ?
C5 C7 1.48(2) . ?
C6 C8 1.52(2) . ?
C9 C14 1.37(2) . ?
C9 C10 1.385(15) . ?
C10 C11 1.38(2) . ?
C11 C12 1.37(2) . ?
C12 C13 1.37(2) . ?
C13 C14 1.37(2) . ?
C15 C16 1.35(2) . ?
C15 C20 1.37(2) . ?
C16 C17 1.38(2) . ?
C17 C18 1.41(2) . ?
C18 C19 1.34(2) . ?
C19 C20 1.41(2) . ?
C21 C22 1.364(15) . ?
C21 C26 1.38(2) . ?
C22 C23 1.38(2) . ?
C23 C24 1.38(2) . ?
C24 C25 1.33(2) . ?
C25 C26 1.40(2) . ?
C27 C32 1.49(2) . ?
C27 C28 1.58(2) . ?
C28 C29 1.58(2) . ?
C29 C30 1.55(2) . ?
C30 C31 1.55(2) . ?
C31 C32 1.30(2) . ?
C31 C33 1.50(2) . ?
C32 C34 1.52(2) . ?
C35 C40 1.37(2) . ?
C35 C36 1.37(2) . ?
C36 C37 1.38(2) . ?
C37 C38 1.37(2) . ?
C38 C39 1.39(2) . ?
C39 C40 1.39(2) . ?
C41 C46 1.387(15) . ?
C41 C42 1.40(2) . ?
C42 C43 1.39(2) . ?
C43 C44 1.38(2) . ?
C44 C45 1.36(2) . ?
C45 C46 1.38(2) . ?
C47 C48 1.38(2) . ?
C47 C52 1.41(2) . ?
C48 C49 1.38(2) . ?
C49 C50 1.34(2) . ?
C50 C51 1.35(2) . ?
C51 C52 1.36(2) . ?
B1 F1 0.90(4) . ?
B1 F3 1.23(4) . ?
B1 F4 1.52(7) . ?
B1 F2 1.48(4) . ?
B2 F5 1.19(2) . ?
B2 F6 1.29(2) . ?
B2 F8 1.33(2) . ?
B2 F7 1.36(2) . ?
C53 C54 1.43(3) . ?
C54 O1 1.24(2) . ?
C54 C55 1.48(3) . ?
